data_7135254
loop_
_publ_author_name
'Crimmin, Mark Richard'
'Stadler, Benedek'

_publ_section_title
;
 A Heterometallic \s-Silane Adduct from Cooperative Reactivity of an
 Iron--Aluminium Complex
;
_journal_name_full 'Chemical Communications'
_journal_paper_doi 10.1039/D5CC06456B
_journal_year 2025
_chemical_formula_moiety 'C46 H70 Al Fe N3 O P2 Si, 1[C5H12]'
_chemical_formula_sum 'C51 H82 Al Fe N3 O P2 Si'
_chemical_formula_weight 926.05
_chemical_properties_physical Air-sensitive,Moisture-sensitive,Oxygen-sensitive
_space_group_crystal_system monoclinic
_space_group_IT_number 14
_space_group_name_Hall '-P 2ybc'
_space_group_name_H-M_alt 'P 1 21/c 1'
_atom_sites_solution_hydrogens mixed
_atom_sites_solution_primary dual
_audit_block_doi 10.5517/ccdc.csd.cc2p9znn
_audit_creation_date 2024-11-18
_audit_creation_method
;
Olex2 1.5
(compiled 2024.02.16 svn.r378c4104 for OlexSys, GUI svn.r6928)
;
_audit_update_record
;
2025-08-22 deposited with the CCDC.	2025-11-30 downloaded from the CCDC.
;
_cell_angle_alpha 90
_cell_angle_beta 94.4545(4)
_cell_angle_gamma 90
_cell_formula_units_Z 4
_cell_length_a 14.59351(6)
_cell_length_b 10.02490(6)
_cell_length_c 35.96271(15)
_cell_measurement_reflns_used 35298
_cell_measurement_temperature 173.05(10)
_cell_measurement_theta_max 73.4420
_cell_measurement_theta_min 4.5660
_cell_volume 5245.40(4)
_computing_cell_refinement 'CrysAlisPro 1.171.39.46 (Rigaku OD, 2018)'
_computing_data_collection 'CrysAlisPro 1.171.39.46 (Rigaku OD, 2018)'
_computing_data_reduction 'CrysAlisPro 1.171.39.46 (Rigaku OD, 2018)'
_computing_molecular_graphics 'Olex2 1.5 (Dolomanov et al., 2009)'
_computing_publication_material 'Olex2 1.5 (Dolomanov et al., 2009)'
_computing_structure_refinement 'SHELXL 2018/3 (Sheldrick, 2015)'
_computing_structure_solution 'SHELXT 2018/2 (Sheldrick, 2018)'
_diffrn_ambient_environment N~2~
_diffrn_ambient_temperature 173.05(10)
_diffrn_detector 'CCD plate'
_diffrn_detector_area_resol_mean 10.4115
_diffrn_detector_type Atlas
_diffrn_measured_fraction_theta_full 0.999
_diffrn_measured_fraction_theta_max 0.992
_diffrn_measurement_details
;
List of Runs (angles in degrees, time in seconds):

  # Type    Start    End  Width  t~exp~   \w     \q     \k     \f   Frames
#--------------------------------------------------------------------------
  1  \w    -80.00  33.00   1.00   11.90    --  -41.98  19.00 -30.00  113
  2  \w      9.00 118.00   1.00   11.90    --   41.98  77.00 150.00  109
  3  \w     66.00 105.00   1.00   11.90    --   41.98 147.00-175.00   39
  4  \w     10.00  69.00   1.00   11.90    --   41.98  77.00  60.00   59
  5  \w     20.00  95.00   1.00   11.90    --   41.98-125.00  30.00   75
  6  \w      3.00  83.00   1.00   11.90    --   41.98-125.00-150.00   80
  7  \w      9.00 109.00   1.00   11.90    --   41.98  77.00 -30.00  100
  8  \w      9.00 118.00   1.00   11.90    --   41.98  77.00-120.00  109
  9  \w     73.00 177.00   1.00   61.41    --  105.13  77.00   0.00  104
 10  \w     73.00  98.00   1.00   61.41    --  105.13  77.00-180.00   25
 11  \w     35.00 121.00   1.00   61.41    --  105.13-125.00-180.00   86
 12  \w     76.00 174.00   1.00   61.41    --  105.13  61.00-150.00   98
 13  \w     39.00 109.00   1.00   61.41    --  105.13 -95.00 -30.00   70
 14  \w     73.00  98.00   1.00   61.41    --  105.13  77.00  30.00   25
 15  \w     76.00 168.00   1.00   61.41    --  105.13  61.00 -30.00   92
 16  \w     73.00  98.00   1.00   61.41    --  105.13  77.00 150.00   25
 17  \w     73.00  99.00   1.00   61.41    --  105.13  77.00  60.00   26
 18  \w     30.00 137.00   1.00   61.41    --  105.13 -77.00-180.00  107
 19  \w     73.00 100.00   1.00   61.41    --  105.13  77.00-150.00   27
 20  \w    120.00 152.00   1.00   61.41    --  105.13  77.00 150.00   32
 21  \w     76.00 170.00   1.00   61.41    --  105.13  61.00 -90.00   94
 22  \w     76.00 101.00   1.00   61.41    --  105.13  61.00   0.00   25
 23  \w     73.00  98.00   1.00   61.41    --  105.13  77.00-120.00   25
 24  \w     73.00  99.00   1.00   61.41    --  105.13  77.00  90.00   26
 25  \w     76.00 171.00   1.00   61.41    --  105.13  61.00  60.00   95
 26  \w     76.00 161.00   1.00   61.41    --  105.13  61.00-120.00   85
 27  \w     76.00 173.00   1.00   61.41    --  105.13  61.00  90.00   97
 28  \w     73.00  98.00   1.00   61.41    --  105.13  77.00 -60.00   25
 29  \w    106.00 160.00   1.00   61.41    --  105.13  77.00 -60.00   54
 30  \w     76.00 169.00   1.00   61.41    --  105.13  61.00-180.00   93
 31  \w     76.00 102.00   1.00   61.41    --  105.13  61.00  30.00   26
 32  \w    117.00 168.00   1.00   61.41    --  105.13  77.00  30.00   51
 33  \w     76.00 102.00   1.00   61.41    --  105.13  61.00 120.00   26
 34  \w     73.00  99.00   1.00   61.41    --  105.13  77.00 -90.00   26
 35  \w     73.00  99.00   1.00   61.41    --  105.13  77.00 -30.00   26
 36  \w     76.00 102.00   1.00   61.41    --  105.13  61.00 150.00   26
 37  \w     73.00 178.00   1.00   61.41    --  105.13  77.00 120.00  105
 38  \w     76.00 102.00   1.00   61.41    --  105.13  61.00 -60.00   26
 39  \w     33.00 129.00   1.00   61.41    --  105.13 -61.00   0.00   96
;
_diffrn_measurement_device 'four-circle diffractometer'
_diffrn_measurement_device_type 'Xcalibur, Atlas, Ultra'
_diffrn_measurement_method '\w scans'
_diffrn_orient_matrix_type 'CrysAlisPro convention (1999,Acta A55,543-557)'
_diffrn_orient_matrix_UB_11 -0.0448720000
_diffrn_orient_matrix_UB_12 0.0070863000
_diffrn_orient_matrix_UB_13 -0.0401669000
_diffrn_orient_matrix_UB_21 -0.0956517000
_diffrn_orient_matrix_UB_22 -0.0150124000
_diffrn_orient_matrix_UB_23 0.0148826000
_diffrn_orient_matrix_UB_31 -0.0071751000
_diffrn_orient_matrix_UB_32 0.1527837000
_diffrn_orient_matrix_UB_33 0.0032871000
_diffrn_radiation_monochromator mirror
_diffrn_radiation_probe x-ray
_diffrn_radiation_type 'Cu K\a'
_diffrn_radiation_wavelength 1.54184
_diffrn_reflns_av_R_equivalents 0.0356
_diffrn_reflns_av_unetI/netI 0.0201
_diffrn_reflns_Laue_measured_fraction_full 0.999
_diffrn_reflns_Laue_measured_fraction_max 0.992
_diffrn_reflns_limit_h_max 18
_diffrn_reflns_limit_h_min -18
_diffrn_reflns_limit_k_max 12
_diffrn_reflns_limit_k_min -10
_diffrn_reflns_limit_l_max 44
_diffrn_reflns_limit_l_min -44
_diffrn_reflns_number 79867
_diffrn_reflns_point_group_measured_fraction_full 0.999
_diffrn_reflns_point_group_measured_fraction_max 0.992
_diffrn_reflns_theta_full 67.684
_diffrn_reflns_theta_max 73.638
_diffrn_reflns_theta_min 3.761
_diffrn_source 'fine-focus sealed X-ray tube'
_diffrn_source_type 'Enhance Ultra (Cu) X-ray Source'
_exptl_absorpt_coefficient_mu 3.539
_exptl_absorpt_correction_T_max 0.791
_exptl_absorpt_correction_T_min 0.606
_exptl_absorpt_correction_type analytical
_exptl_absorpt_process_details
;
CrysAlisPro 1.171.39.46 (Rigaku Oxford Diffraction, 2018)
Analytical numeric absorption correction using a multifaceted crystal
			model based on expressions derived by R.C. Clark & J.S. Reid.
(Clark, R. C. & Reid, J. S. (1995). Acta Cryst. A51, 887-897)
Empirical absorption correction using spherical harmonics,
 implemented in SCALE3 ABSPACK scaling algorithm.
;
_exptl_crystal_colour orange
_exptl_crystal_colour_primary orange
_exptl_crystal_density_diffrn 1.173
_exptl_crystal_description 'blocky needle'
_exptl_crystal_F_000 2000
_exptl_crystal_size_max 0.216
_exptl_crystal_size_mid 0.168
_exptl_crystal_size_min 0.092
_refine_diff_density_max 0.242
_refine_diff_density_min -0.290
_refine_diff_density_rms 0.039
_refine_ls_extinction_method none
_refine_ls_goodness_of_fit_ref 1.052
_refine_ls_hydrogen_treatment mixed
_refine_ls_matrix_type full
_refine_ls_number_parameters 525
_refine_ls_number_reflns 10511
_refine_ls_number_restraints 0
_refine_ls_restrained_S_all 1.052
_refine_ls_R_factor_all 0.0327
_refine_ls_R_factor_gt 0.0298
_refine_ls_shift/su_max 0.003
_refine_ls_shift/su_mean 0.000
_refine_ls_structure_factor_coef Fsqd
_refine_ls_weighting_details 'w=1/[\s^2^(Fo^2^)+(0.0440P)^2^+1.4883P] where P=(Fo^2^+2Fc^2^)/3'
_refine_ls_weighting_scheme calc
_refine_ls_wR_factor_gt 0.0803
_refine_ls_wR_factor_ref 0.0825
_reflns_Friedel_coverage 0.000
_reflns_number_gt 9805
_reflns_number_total 10511
_reflns_threshold_expression 'I > 2\s(I)'
_cod_data_source_file d5cc06456b3.cif
_cod_data_source_block 3b
_cod_database_code 7135254
_shelx_shelxl_version_number 2018/3
_chemical_oxdiff_formula 'C51 H82 Al1 Fe1 N3 O1 P2 Si1'
_chemical_oxdiff_usercomment BS224-A
_shelx_space_group_comment
;
The symmetry employed for this shelxl refinement is uniquely defined
by the following loop, which should always be used as a source of
symmetry information in preference to the above space-group names.
They are only intended as comments.
;
_olex2_refinement_description
;
1. Fixed Uiso
 At 1.2 times of:
  All C(H) groups
 At 1.5 times of:
  All C(H,H,H) groups
2.a Aromatic/amide H refined with riding coordinates:
 C19(H19), C13(H13), C7(H7), C1(H1), C11(H11), C27(H27), C17(H17), C10(H10),
 C9(H9), C16(H16), C25(H25), C8(H8), C14(H14), C36(H36), C15(H15), C34(H34)
2.b Idealised Me refined as rotating group:
 C31(H31A,H31B,H31C), C21(H21A,H21B,H21C), C42(H42A,H42B,H42C), C22(H22A,H22B,
 H22C), C4(H4A,H4B,H4C), C29(H29A,H29B,H29C), C3(H3A,H3B,H3C), C5(H5A,H5B,H5C),
 C40(H40A,H40B,H40C), C38(H38A,H38B,H38C), C45(H45A,H45B,H45C), C41(H41A,H41B,
 H41C), C46(H46A,H46B,H46C), C44(H44A,H44B,H44C), C43(H43A,H43B,H43C), C30(H30A,
 H30B,H30C), C39(H39A,H39B,H39C)
;
_platon_squeeze_special_details
;
A solvent mask was calculated and 172 electrons were 
found in a volume of 844\%A^3^ in 1 void per unit cell. 
This is consistent with the presence of 
1[C5H12] per formula unit 
which account for 168 electrons 
per unit cell.
;
_platon_squeeze_void_probe_radius 1.20
_olex2_submission_special_instructions 'No special instructions were received'
_oxdiff_exptl_absorpt_empirical_details
;
Empirical correction (ABSPACK) includes:
- Absorption correction using spherical harmonics
- Frame scaling
;
_oxdiff_exptl_absorpt_empirical_full_max 1.132
_oxdiff_exptl_absorpt_empirical_full_min 0.886

loop_
_space_group_symop_operation_xyz
'x, y, z'
'-x, y+1/2, -z+1/2'
'-x, -y, -z'
'x, -y-1/2, z-1/2'

loop_
_atom_site_label
_atom_site_type_symbol
_atom_site_fract_x
_atom_site_fract_y
_atom_site_fract_z
_atom_site_U_iso_or_equiv
_atom_site_adp_type
_atom_site_occupancy
_atom_site_site_symmetry_order
_atom_site_calc_flag
_atom_site_refinement_flags_posn
_atom_site_refinement_flags_adp
_atom_site_refinement_flags_occupancy
_atom_site_disorder_assembly
_atom_site_disorder_group
Fe1 Fe 0.68616(2) 0.58770(2) 0.63194(2) 0.02315(6) Uani 1 1 d . . . . .
Si00 Si 0.79668(2) 0.64911(4) 0.67415(2) 0.02356(8) Uani 1 1 d . . . . .
P1 P 0.74479(3) 0.43256(4) 0.59815(2) 0.03096(9) Uani 1 1 d . . . . .
Al1 Al 0.64037(3) 0.78652(4) 0.60753(2) 0.02234(9) Uani 1 1 d . . . . .
P2 P 0.60514(3) 0.45382(4) 0.66398(2) 0.03221(9) Uani 1 1 d . . . . .
O006 O 0.70913(7) 0.92051(10) 0.63183(3) 0.0266(2) Uani 1 1 d . . . . .
N2 N 0.52170(7) 0.87201(12) 0.61001(3) 0.0249(2) Uani 1 1 d . . . . .
N3 N 0.65505(8) 0.85214(12) 0.55764(3) 0.0256(2) Uani 1 1 d . . . . .
N1 N 0.82701(7) 0.83953(12) 0.67436(3) 0.0248(2) Uani 1 1 d . . . . .
C23 C 0.45638(9) 0.82217(15) 0.63481(4) 0.0272(3) Uani 1 1 d . . . . .
C18 C 0.49819(9) 0.98248(14) 0.59092(4) 0.0276(3) Uani 1 1 d . . . . .
C28 C 0.45688(10) 0.87106(15) 0.67127(4) 0.0307(3) Uani 1 1 d . . . . .
C20 C 0.61830(9) 0.96774(15) 0.54548(4) 0.0279(3) Uani 1 1 d . . . . .
C24 C 0.39149(10) 0.72752(16) 0.62148(4) 0.0334(3) Uani 1 1 d . . . . .
C6 C 0.91532(9) 0.57532(15) 0.66812(4) 0.0284(3) Uani 1 1 d . . . . .
C12 C 0.77266(9) 0.64508(16) 0.72603(4) 0.0292(3) Uani 1 1 d . . . . .
C2 C 0.90270(10) 0.90784(15) 0.70053(4) 0.0323(3) Uani 1 1 d . . . . .
C32 C 0.71204(11) 0.78430(15) 0.53259(4) 0.0317(3) Uani 1 1 d . . . . .
C19 C 0.54992(10) 1.03448(15) 0.56328(4) 0.0298(3) Uani 1 1 d . . . . .
H19 H 0.537696 1.122099 0.555982 0.036 Uiso 1 1 calc R U . . .
C13 C 0.80923(11) 0.55632(19) 0.75317(4) 0.0380(4) Uani 1 1 d . . . . .
H13 H 0.852657 0.494230 0.746758 0.046 Uiso 1 1 calc R U . . .
C7 C 0.97614(11) 0.63633(17) 0.64512(4) 0.0361(3) Uani 1 1 d . . . . .
H7 H 0.961328 0.719768 0.635074 0.043 Uiso 1 1 calc R U . . .
C31 C 0.52406(10) 0.97608(17) 0.68600(4) 0.0351(3) Uani 1 1 d . . . . .
H31A H 0.582222 0.961870 0.675863 0.053 Uiso 1 1 calc R U . . .
H31B H 0.531729 0.970511 0.712705 0.053 Uiso 1 1 calc R U . . .
H31C H 0.501032 1.062767 0.678804 0.053 Uiso 1 1 calc R U . . .
C1 C 0.77836(9) 0.93063(14) 0.65530(4) 0.0263(3) Uani 1 1 d . . . . .
H1 H 0.798194 1.017702 0.659825 0.032 Uiso 1 1 calc R U . . .
C11 C 0.93976(11) 0.44824(17) 0.68117(4) 0.0346(3) Uani 1 1 d . . . . .
H11 H 0.900010 0.402463 0.695640 0.041 Uiso 1 1 calc R U . . .
C27 C 0.39136(11) 0.82267(18) 0.69408(4) 0.0380(3) Uani 1 1 d . . . . .
H27 H 0.390870 0.855158 0.718286 0.046 Uiso 1 1 calc R U . . .
C21 C 0.40921(10) 1.05305(17) 0.59711(5) 0.0370(3) Uani 1 1 d . . . . .
H21A H 0.358322 0.997334 0.588620 0.055 Uiso 1 1 calc R U . . .
H21B H 0.406166 1.135379 0.583439 0.055 Uiso 1 1 calc R U . . .
H21C H 0.406594 1.071290 0.623215 0.055 Uiso 1 1 calc R U . . .
C42 C 0.67141(13) 0.38085(19) 0.55671(5) 0.0454(4) Uani 1 1 d . . . . .
H42A H 0.612790 0.352192 0.564162 0.068 Uiso 1 1 calc R U . . .
H42B H 0.700254 0.308625 0.544544 0.068 Uiso 1 1 calc R U . . .
H42C H 0.662905 0.454756 0.539823 0.068 Uiso 1 1 calc R U . . .
C33 C 0.80672(12) 0.80753(18) 0.53429(5) 0.0407(4) Uani 1 1 d . . . . .
C22 C 0.64648(11) 1.02841(17) 0.50969(4) 0.0366(3) Uani 1 1 d . . . . .
H22A H 0.712316 1.029735 0.510029 0.055 Uiso 1 1 calc R U . . .
H22B H 0.623329 1.117907 0.507366 0.055 Uiso 1 1 calc R U . . .
H22C H 0.621717 0.976188 0.488899 0.055 Uiso 1 1 calc R U . . .
C4 C 0.96273(11) 0.80800(18) 0.72334(5) 0.0404(4) Uani 1 1 d . . . . .
H4A H 0.924518 0.751045 0.737015 0.061 Uiso 1 1 calc R U . . .
H4B H 1.004852 0.855211 0.740445 0.061 Uiso 1 1 calc R U . . .
H4C H 0.996572 0.754971 0.706894 0.061 Uiso 1 1 calc R U . . .
C29 C 0.38945(11) 0.67692(19) 0.58192(5) 0.0414(4) Uani 1 1 d . . . . .
H29A H 0.384293 0.751019 0.564971 0.062 Uiso 1 1 calc R U . . .
H29B H 0.337668 0.618704 0.577066 0.062 Uiso 1 1 calc R U . . .
H29C H 0.445084 0.628853 0.578533 0.062 Uiso 1 1 calc R U . . .
C17 C 0.70722(11) 0.73451(19) 0.73746(5) 0.0414(4) Uani 1 1 d . . . . .
H17 H 0.679738 0.793673 0.720071 0.050 Uiso 1 1 calc R U . . .
C3 C 0.96621(12) 0.9886(2) 0.67718(5) 0.0481(4) Uani 1 1 d . . . . .
H3A H 0.993617 0.930490 0.659960 0.072 Uiso 1 1 calc R U . . .
H3B H 1.013586 1.029613 0.693323 0.072 Uiso 1 1 calc R U . . .
H3C H 0.931270 1.056427 0.663612 0.072 Uiso 1 1 calc R U . . .
C10 C 1.02209(12) 0.38765(19) 0.67318(5) 0.0446(4) Uani 1 1 d . . . . .
H10 H 1.036931 0.303504 0.682727 0.053 Uiso 1 1 calc R U . . .
C37 C 0.67013(14) 0.69933(17) 0.50551(4) 0.0422(4) Uani 1 1 d . . . . .
C26 C 0.32685(12) 0.72752(19) 0.68179(5) 0.0437(4) Uani 1 1 d . . . . .
C5 C 0.85801(13) 0.9988(2) 0.72819(5) 0.0470(4) Uani 1 1 d . . . . .
H5A H 0.823460 1.067395 0.714778 0.071 Uiso 1 1 calc R U . . .
H5B H 0.904905 1.038933 0.744759 0.071 Uiso 1 1 calc R U . . .
H5C H 0.817659 0.947176 0.742374 0.071 Uiso 1 1 calc R U . . .
C9 C 1.08140(12) 0.4520(2) 0.65120(6) 0.0502(5) Uani 1 1 d . . . . .
H9 H 1.136611 0.412211 0.646103 0.060 Uiso 1 1 calc R U . . .
C16 C 0.68154(13) 0.7386(2) 0.77385(5) 0.0540(5) Uani 1 1 d . . . . .
H16 H 0.638856 0.801260 0.780584 0.065 Uiso 1 1 calc R U . . .
C25 C 0.32780(11) 0.68153(19) 0.64539(5) 0.0416(4) Uani 1 1 d . . . . .
H25 H 0.284694 0.618220 0.636744 0.050 Uiso 1 1 calc R U . . .
C40 C 0.56827(14) 0.6749(2) 0.50361(5) 0.0514(5) Uani 1 1 d . . . . .
H40A H 0.550720 0.619036 0.482576 0.077 Uiso 1 1 calc R U . . .
H40B H 0.536335 0.758528 0.500946 0.077 Uiso 1 1 calc R U . . .
H40C H 0.552679 0.631672 0.526079 0.077 Uiso 1 1 calc R U . . .
C38 C 0.85319(12) 0.8981(2) 0.56310(6) 0.0504(5) Uani 1 1 d . . . . .
H38A H 0.860745 0.852337 0.586590 0.076 Uiso 1 1 calc R U . . .
H38B H 0.816248 0.976324 0.565653 0.076 Uiso 1 1 calc R U . . .
H38C H 0.912334 0.923645 0.555513 0.076 Uiso 1 1 calc R U . . .
C8 C 1.05808(12) 0.5762(2) 0.63680(5) 0.0460(4) Uani 1 1 d . . . . .
H8 H 1.097133 0.619679 0.621538 0.055 Uiso 1 1 calc R U . . .
C14 C 0.78276(12) 0.5578(2) 0.78951(5) 0.0495(5) Uani 1 1 d . . . . .
H14 H 0.807938 0.496522 0.806837 0.059 Uiso 1 1 calc R U . . .
C45 C 0.53332(13) 0.5285(2) 0.69782(5) 0.0485(4) Uani 1 1 d . . . . .
H45A H 0.498150 0.459962 0.708783 0.073 Uiso 1 1 calc R U . . .
H45B H 0.492407 0.592269 0.685482 0.073 Uiso 1 1 calc R U . . .
H45C H 0.571656 0.572334 0.716986 0.073 Uiso 1 1 calc R U . . .
C41 C 0.84982(12) 0.46939(19) 0.57578(5) 0.0456(4) Uani 1 1 d . . . . .
H41A H 0.842964 0.552695 0.562695 0.068 Uiso 1 1 calc R U . . .
H41B H 0.861294 0.399560 0.558478 0.068 Uiso 1 1 calc R U . . .
H41C H 0.900494 0.475313 0.594395 0.068 Uiso 1 1 calc R U . . .
C46 C 0.65924(14) 0.3229(2) 0.69425(5) 0.0497(4) Uani 1 1 d . . . . .
H46A H 0.701932 0.363056 0.712608 0.075 Uiso 1 1 calc R U . . .
H46B H 0.691244 0.261462 0.679415 0.075 Uiso 1 1 calc R U . . .
H46C H 0.612723 0.276153 0.706508 0.075 Uiso 1 1 calc R U . . .
C44 C 0.51749(14) 0.3519(2) 0.63765(6) 0.0527(5) Uani 1 1 d . . . . .
H44A H 0.482128 0.304283 0.654748 0.079 Uiso 1 1 calc R U . . .
H44B H 0.547031 0.289519 0.622241 0.079 Uiso 1 1 calc R U . . .
H44C H 0.477590 0.408833 0.622240 0.079 Uiso 1 1 calc R U . . .
C43 C 0.77629(14) 0.26480(17) 0.61582(5) 0.0486(4) Uani 1 1 d . . . . .
H43A H 0.817892 0.272626 0.637739 0.073 Uiso 1 1 calc R U . . .
H43B H 0.805448 0.216105 0.597015 0.073 Uiso 1 1 calc R U . . .
H43C H 0.721932 0.218303 0.621919 0.073 Uiso 1 1 calc R U . . .
C36 C 0.72523(19) 0.6379(2) 0.48048(5) 0.0602(6) Uani 1 1 d . . . . .
H36 H 0.697871 0.580827 0.462487 0.072 Uiso 1 1 calc R U . . .
C15 C 0.71932(13) 0.6498(2) 0.79993(5) 0.0543(5) Uani 1 1 d . . . . .
H15 H 0.702242 0.651848 0.824309 0.065 Uiso 1 1 calc R U . . .
C34 C 0.85834(16) 0.7439(2) 0.50839(6) 0.0586(5) Uani 1 1 d . . . . .
H34 H 0.921315 0.759289 0.509328 0.070 Uiso 1 1 calc R U . . .
C35 C 0.8192(2) 0.6589(2) 0.48148(6) 0.0673(7) Uani 1 1 d . . . . .
C30 C 0.25890(16) 0.6744(3) 0.70762(6) 0.0663(6) Uani 1 1 d . . . . .
H30A H 0.286390 0.602387 0.722127 0.099 Uiso 1 1 calc R U . . .
H30B H 0.205170 0.642639 0.693212 0.099 Uiso 1 1 calc R U . . .
H30C H 0.241872 0.744316 0.723973 0.099 Uiso 1 1 calc R U . . .
C39 C 0.8781(3) 0.5899(3) 0.45421(9) 0.1091(13) Uani 1 1 d . . . . .
H39A H 0.909799 0.516145 0.466381 0.164 Uiso 1 1 calc R U . . .
H39B H 0.922032 0.652091 0.445800 0.164 Uiso 1 1 calc R U . . .
H39C H 0.839578 0.557993 0.433232 0.164 Uiso 1 1 calc R U . . .
H H 0.6057(13) 0.613(2) 0.6004(6) 0.045(5) Uiso 1 1 d . . . . .
HA H 0.6436(13) 0.697(2) 0.6534(5) 0.044(5) Uiso 1 1 d . . . . .
HB H 0.7468(13) 0.680(2) 0.6106(5) 0.040(5) Uiso 1 1 d . . . . .

loop_
_atom_site_aniso_label
_atom_site_aniso_U_11
_atom_site_aniso_U_22
_atom_site_aniso_U_33
_atom_site_aniso_U_23
_atom_site_aniso_U_13
_atom_site_aniso_U_12
Fe1 0.02587(11) 0.01916(11) 0.02380(11) 0.00168(8) -0.00207(8) -0.00170(8)
Si00 0.02364(16) 0.02440(19) 0.02221(16) 0.00136(13) -0.00103(12) 0.00085(13)
P1 0.03884(19) 0.02153(18) 0.03155(18) -0.00332(13) -0.00343(14) 0.00121(14)
Al1 0.02390(18) 0.0211(2) 0.02148(17) 0.00176(14) -0.00176(13) -0.00119(14)
P2 0.03490(18) 0.02617(19) 0.03494(18) 0.00763(14) -0.00136(14) -0.00693(15)
O006 0.0275(5) 0.0230(5) 0.0281(5) 0.0015(4) -0.0049(4) -0.0015(4)
N2 0.0252(5) 0.0241(6) 0.0250(5) 0.0008(4) -0.0009(4) -0.0015(4)
N3 0.0292(5) 0.0249(6) 0.0223(5) 0.0013(4) -0.0006(4) -0.0015(4)
N1 0.0246(5) 0.0251(6) 0.0239(5) -0.0025(4) -0.0027(4) -0.0012(4)
C23 0.0245(6) 0.0274(7) 0.0295(7) 0.0015(5) 0.0014(5) -0.0001(5)
C18 0.0276(6) 0.0250(7) 0.0289(6) -0.0017(5) -0.0055(5) 0.0004(5)
C28 0.0305(7) 0.0296(8) 0.0320(7) -0.0014(6) 0.0023(5) -0.0008(6)
C20 0.0312(7) 0.0271(7) 0.0242(6) 0.0032(5) -0.0051(5) -0.0060(5)
C24 0.0294(7) 0.0363(9) 0.0342(7) -0.0036(6) 0.0008(6) -0.0035(6)
C6 0.0276(6) 0.0304(8) 0.0265(6) -0.0042(5) -0.0029(5) 0.0020(5)
C12 0.0250(6) 0.0355(8) 0.0268(6) 0.0013(6) 0.0003(5) -0.0006(6)
C2 0.0308(7) 0.0320(8) 0.0325(7) -0.0072(6) -0.0075(6) -0.0036(6)
C32 0.0441(8) 0.0275(8) 0.0241(6) 0.0022(5) 0.0058(6) 0.0003(6)
C19 0.0339(7) 0.0240(7) 0.0304(7) 0.0053(5) -0.0045(5) -0.0002(6)
C13 0.0326(7) 0.0507(10) 0.0305(7) 0.0082(7) 0.0017(6) 0.0039(7)
C7 0.0358(8) 0.0346(9) 0.0384(8) -0.0038(6) 0.0060(6) 0.0007(6)
C31 0.0367(7) 0.0352(9) 0.0332(7) -0.0056(6) 0.0016(6) -0.0045(6)
C1 0.0281(6) 0.0226(7) 0.0276(6) -0.0021(5) -0.0011(5) -0.0035(5)
C11 0.0366(8) 0.0341(8) 0.0323(7) -0.0017(6) -0.0015(6) 0.0057(6)
C27 0.0399(8) 0.0411(9) 0.0341(8) -0.0046(7) 0.0099(6) -0.0047(7)
C21 0.0330(7) 0.0365(9) 0.0406(8) 0.0023(7) -0.0018(6) 0.0079(6)
C42 0.0565(10) 0.0390(10) 0.0390(8) -0.0087(7) -0.0079(7) -0.0026(8)
C33 0.0448(9) 0.0398(9) 0.0393(8) 0.0056(7) 0.0138(7) 0.0036(7)
C22 0.0463(8) 0.0334(8) 0.0295(7) 0.0077(6) 0.0001(6) -0.0048(7)
C4 0.0357(8) 0.0423(10) 0.0402(8) -0.0062(7) -0.0152(6) -0.0008(7)
C29 0.0365(8) 0.0482(10) 0.0389(8) -0.0104(7) -0.0010(6) -0.0113(7)
C17 0.0400(8) 0.0503(11) 0.0345(8) 0.0026(7) 0.0064(6) 0.0105(7)
C3 0.0379(8) 0.0504(11) 0.0539(10) 0.0022(8) -0.0086(7) -0.0174(8)
C10 0.0477(9) 0.0385(9) 0.0462(9) -0.0067(7) -0.0051(7) 0.0167(8)
C37 0.0702(11) 0.0306(8) 0.0257(7) 0.0001(6) 0.0038(7) -0.0050(8)
C26 0.0396(8) 0.0477(10) 0.0453(9) -0.0028(8) 0.0131(7) -0.0097(7)
C5 0.0491(9) 0.0458(10) 0.0437(9) -0.0204(8) -0.0124(7) 0.0065(8)
C9 0.0350(8) 0.0591(12) 0.0564(11) -0.0177(9) 0.0035(7) 0.0133(8)
C16 0.0476(10) 0.0732(14) 0.0433(9) -0.0044(9) 0.0159(8) 0.0113(9)
C25 0.0335(8) 0.0446(10) 0.0472(9) -0.0057(7) 0.0054(7) -0.0136(7)
C40 0.0708(12) 0.0418(10) 0.0384(9) -0.0017(7) -0.0159(8) -0.0134(9)
C38 0.0323(8) 0.0638(13) 0.0557(11) 0.0003(9) 0.0071(7) -0.0055(8)
C8 0.0354(8) 0.0526(11) 0.0516(10) -0.0117(8) 0.0131(7) -0.0031(7)
C14 0.0437(9) 0.0738(14) 0.0308(8) 0.0164(8) 0.0012(7) -0.0008(9)
C45 0.0500(10) 0.0451(11) 0.0521(10) 0.0085(8) 0.0161(8) -0.0099(8)
C41 0.0497(9) 0.0424(10) 0.0457(9) -0.0153(8) 0.0096(7) 0.0015(8)
C46 0.0569(10) 0.0403(10) 0.0512(10) 0.0199(8) -0.0012(8) -0.0036(8)
C44 0.0549(10) 0.0468(11) 0.0548(11) 0.0072(9) -0.0063(8) -0.0245(9)
C43 0.0666(11) 0.0274(9) 0.0504(10) -0.0018(7) -0.0054(8) 0.0091(8)
C36 0.1087(18) 0.0390(11) 0.0348(9) -0.0074(8) 0.0186(10) -0.0019(11)
C15 0.0468(10) 0.0864(16) 0.0312(8) 0.0031(9) 0.0133(7) -0.0025(10)
C34 0.0641(12) 0.0576(13) 0.0584(12) 0.0071(10) 0.0323(10) 0.0113(10)
C35 0.1055(19) 0.0496(12) 0.0526(12) 0.0003(9) 0.0423(12) 0.0110(12)
C30 0.0650(13) 0.0796(16) 0.0579(12) -0.0099(11) 0.0283(10) -0.0334(12)
C39 0.167(3) 0.083(2) 0.088(2) -0.0085(16) 0.079(2) 0.024(2)

loop_
_atom_type_symbol
_atom_type_description
_atom_type_scat_dispersion_real
_atom_type_scat_dispersion_imag
_atom_type_scat_source
C C 0.0181 0.0091 'International Tables Vol C Tables 4.2.6.8 and 6.1.1.4'
H H 0.0000 0.0000 'International Tables Vol C Tables 4.2.6.8 and 6.1.1.4'
Al Al 0.2130 0.2455 'International Tables Vol C Tables 4.2.6.8 and 6.1.1.4'
Fe Fe -1.1336 3.1974 'International Tables Vol C Tables 4.2.6.8 and 6.1.1.4'
N N 0.0311 0.0180 'International Tables Vol C Tables 4.2.6.8 and 6.1.1.4'
O O 0.0492 0.0322 'International Tables Vol C Tables 4.2.6.8 and 6.1.1.4'
P P 0.2955 0.4335 'International Tables Vol C Tables 4.2.6.8 and 6.1.1.4'
Si Si 0.2541 0.3302 'International Tables Vol C Tables 4.2.6.8 and 6.1.1.4'

loop_
_citation_id
_citation_doi
_citation_year
1 10.26434/chemrxiv-2025-zq0jf 2025

loop_
_exptl_crystal_face_index_h
_exptl_crystal_face_index_k
_exptl_crystal_face_index_l
_exptl_crystal_face_perp_dist
-2 0 5 0.0364
-1 0 5 0.0443
2 1 -5 0.0455
-9 0 4 0.0462
-9 0 -7 0.0623
0 0 1 0.0674
8 -2 6 0.0700
2 6 -7 0.0716
0 0 -1 0.0856
0 1 -5 0.0745
9 1 8 0.0777
2 -2 -5 0.0780
-6 5 -3 0.0789
-1 6 1 0.0804
3 -6 0 0.0981
3 -6 -9 0.0956
2 0 -5 0.0557
5 -2 -3 0.0705
-7 0 17 0.0363
-4 -5 1 0.1108

loop_
_geom_angle_atom_site_label_1
_geom_angle_atom_site_label_2
_geom_angle_atom_site_label_3
_geom_angle
_geom_angle_site_symmetry_1
_geom_angle_site_symmetry_3
_geom_angle_publ_flag
Si00 Fe1 Al1 101.474(16) . . ?
Fe1 H Al1 82.5(9) . . yes
Fe1 HA Al1 83.1(9) . . yes
Si00 Fe1 H 154.6(7) . . ?
Fe1 HB Al1 82.2(8) . . yes
Si00 Fe1 HA 75.7(7) . . ?
Si00 Fe1 HB 76.0(7) . . ?
P1 Fe1 Si00 106.426(16) . . ?
P1 Fe1 Al1 121.873(16) . . ?
P1 Fe1 H 90.9(7) . . ?
P1 Fe1 HA 177.1(7) . . ?
P1 Fe1 HB 83.3(7) . . ?
Al1 Fe1 H 53.2(7) . . ?
Al1 Fe1 HA 55.5(7) . . ?
Al1 Fe1 HB 55.7(7) . . ?
P2 Fe1 Si00 101.843(16) . . ?
P2 Fe1 P1 96.178(17) . . ?
P2 Fe1 Al1 126.409(17) . . ?
P2 Fe1 H 94.3(7) . . ?
P2 Fe1 HA 85.2(8) . . ?
P2 Fe1 HB 177.4(7) . . ?
H Fe1 HA 86.5(10) . . ?
H Fe1 HB 88.2(10) . . ?
HA Fe1 HB 95.5(11) . . ?
N1 Si00 Fe1 115.20(4) . . ?
C6 Si00 Fe1 115.65(4) . . ?
C6 Si00 N1 99.86(6) . . ?
C6 Si00 C12 109.68(6) . . ?
C12 Si00 Fe1 118.72(4) . . ?
C12 Si00 N1 94.28(6) . . ?
C42 P1 Fe1 114.94(6) . . ?
C42 P1 C43 97.81(9) . . ?
C41 P1 Fe1 118.65(6) . . ?
C41 P1 C42 98.97(9) . . ?
C41 P1 C43 98.12(10) . . ?
C43 P1 Fe1 123.69(6) . . ?
Fe1 Al1 H 44.3(6) . . ?
Fe1 Al1 HA 41.4(6) . . ?
Fe1 Al1 HB 42.0(6) . . ?
O006 Al1 Fe1 108.86(3) . . ?
O006 Al1 N2 96.35(5) . . ?
O006 Al1 N3 95.49(5) . . ?
O006 Al1 H 153.0(6) . . ?
O006 Al1 HA 87.4(6) . . ?
O006 Al1 HB 88.3(6) . . ?
N2 Al1 Fe1 127.60(4) . . ?
N2 Al1 H 100.9(6) . . ?
N2 Al1 HA 97.6(6) . . ?
N2 Al1 HB 169.6(6) . . ?
N3 Al1 Fe1 127.50(4) . . ?
N3 Al1 N2 93.20(5) . . ?
N3 Al1 H 104.0(6) . . ?
N3 Al1 HA 168.5(6) . . ?
N3 Al1 HB 95.6(6) . . ?
H Al1 HA 70.0(9) . . ?
H Al1 HB 71.6(8) . . ?
HA Al1 HB 73.3(8) . . ?
C45 P2 Fe1 117.61(6) . . ?
C45 P2 C46 98.03(9) . . ?
C45 P2 C44 99.10(10) . . ?
C46 P2 Fe1 121.75(6) . . ?
C44 P2 Fe1 117.01(6) . . ?
C44 P2 C46 99.06(9) . . ?
C1 O006 Al1 138.15(10) . . ?
C23 N2 Al1 120.65(9) . . ?
C18 N2 Al1 122.53(9) . . ?
C18 N2 C23 116.71(11) . . ?
C20 N3 Al1 121.79(10) . . ?
C20 N3 C32 116.14(11) . . ?
C32 N3 Al1 121.91(9) . . ?
C2 N1 Si00 125.56(9) . . ?
C1 N1 Si00 124.15(9) . . ?
C1 N1 C2 109.82(11) . . ?
C28 C23 N2 120.12(12) . . ?
C24 C23 N2 119.01(12) . . ?
C24 C23 C28 120.85(13) . . ?
N2 C18 C19 123.04(13) . . ?
N2 C18 C21 120.18(13) . . ?
C19 C18 C21 116.68(13) . . ?
C23 C28 C31 122.01(13) . . ?
C27 C28 C23 118.39(14) . . ?
C27 C28 C31 119.57(13) . . ?
N3 C20 C19 123.25(13) . . ?
N3 C20 C22 119.97(13) . . ?
C19 C20 C22 116.69(13) . . ?
C23 C24 C29 120.96(14) . . ?
C25 C24 C23 118.65(14) . . ?
C25 C24 C29 120.38(14) . . ?
C7 C6 Si00 121.31(11) . . ?
C11 C6 Si00 121.72(11) . . ?
C11 C6 C7 116.15(14) . . ?
C13 C12 Si00 127.05(12) . . ?
C17 C12 Si00 116.91(11) . . ?
C17 C12 C13 115.90(14) . . ?
C4 C2 N1 112.82(12) . . ?
C4 C2 C3 107.16(14) . . ?
C4 C2 C5 107.27(13) . . ?
C3 C2 N1 109.48(12) . . ?
C3 C2 C5 110.35(15) . . ?
C5 C2 N1 109.71(12) . . ?
C33 C32 N3 120.65(14) . . ?
C33 C32 C37 120.63(15) . . ?
C37 C32 N3 118.67(14) . . ?
C18 C19 C20 126.35(14) . . ?
C18 C19 H19 116.8 . . ?
C20 C19 H19 116.8 . . ?
C12 C13 H13 119.0 . . ?
C14 C13 C12 122.08(16) . . ?
C14 C13 H13 119.0 . . ?
C6 C7 H7 118.9 . . ?
C8 C7 C6 122.16(16) . . ?
C8 C7 H7 118.9 . . ?
C28 C31 H31A 109.5 . . ?
C28 C31 H31B 109.5 . . ?
C28 C31 H31C 109.5 . . ?
H31A C31 H31B 109.5 . . ?
H31A C31 H31C 109.5 . . ?
H31B C31 H31C 109.5 . . ?
O006 C1 N1 131.32(13) . . ?
O006 C1 H1 114.3 . . ?
N1 C1 H1 114.3 . . ?
C6 C11 H11 119.0 . . ?
C6 C11 C10 122.00(16) . . ?
C10 C11 H11 119.0 . . ?
C28 C27 H27 119.0 . . ?
C26 C27 C28 122.07(15) . . ?
C26 C27 H27 119.0 . . ?
C18 C21 H21A 109.5 . . ?
C18 C21 H21B 109.5 . . ?
C18 C21 H21C 109.5 . . ?
H21A C21 H21B 109.5 . . ?
H21A C21 H21C 109.5 . . ?
H21B C21 H21C 109.5 . . ?
P1 C42 H42A 109.5 . . ?
P1 C42 H42B 109.5 . . ?
P1 C42 H42C 109.5 . . ?
H42A C42 H42B 109.5 . . ?
H42A C42 H42C 109.5 . . ?
H42B C42 H42C 109.5 . . ?
C32 C33 C38 121.57(15) . . ?
C34 C33 C32 118.49(18) . . ?
C34 C33 C38 119.93(18) . . ?
C20 C22 H22A 109.5 . . ?
C20 C22 H22B 109.5 . . ?
C20 C22 H22C 109.5 . . ?
H22A C22 H22B 109.5 . . ?
H22A C22 H22C 109.5 . . ?
H22B C22 H22C 109.5 . . ?
C2 C4 H4A 109.5 . . ?
C2 C4 H4B 109.5 . . ?
C2 C4 H4C 109.5 . . ?
H4A C4 H4B 109.5 . . ?
H4A C4 H4C 109.5 . . ?
H4B C4 H4C 109.5 . . ?
C24 C29 H29A 109.5 . . ?
C24 C29 H29B 109.5 . . ?
C24 C29 H29C 109.5 . . ?
H29A C29 H29B 109.5 . . ?
H29A C29 H29C 109.5 . . ?
H29B C29 H29C 109.5 . . ?
C12 C17 H17 118.7 . . ?
C16 C17 C12 122.51(16) . . ?
C16 C17 H17 118.7 . . ?
C2 C3 H3A 109.5 . . ?
C2 C3 H3B 109.5 . . ?
C2 C3 H3C 109.5 . . ?
H3A C3 H3B 109.5 . . ?
H3A C3 H3C 109.5 . . ?
H3B C3 H3C 109.5 . . ?
C11 C10 H10 119.9 . . ?
C9 C10 C11 120.25(17) . . ?
C9 C10 H10 119.9 . . ?
C32 C37 C40 120.56(16) . . ?
C36 C37 C32 118.37(19) . . ?
C36 C37 C40 121.06(18) . . ?
C27 C26 C25 118.16(15) . . ?
C27 C26 C30 120.60(16) . . ?
C25 C26 C30 121.23(17) . . ?
C2 C5 H5A 109.5 . . ?
C2 C5 H5B 109.5 . . ?
C2 C5 H5C 109.5 . . ?
H5A C5 H5B 109.5 . . ?
H5A C5 H5C 109.5 . . ?
H5B C5 H5C 109.5 . . ?
C10 C9 H9 120.3 . . ?
C10 C9 C8 119.34(16) . . ?
C8 C9 H9 120.3 . . ?
C17 C16 H16 120.0 . . ?
C15 C16 C17 119.98(18) . . ?
C15 C16 H16 120.0 . . ?
C24 C25 H25 119.1 . . ?
C26 C25 C24 121.87(15) . . ?
C26 C25 H25 119.1 . . ?
C37 C40 H40A 109.5 . . ?
C37 C40 H40B 109.5 . . ?
C37 C40 H40C 109.5 . . ?
H40A C40 H40B 109.5 . . ?
H40A C40 H40C 109.5 . . ?
H40B C40 H40C 109.5 . . ?
C33 C38 H38A 109.5 . . ?
C33 C38 H38B 109.5 . . ?
C33 C38 H38C 109.5 . . ?
H38A C38 H38B 109.5 . . ?
H38A C38 H38C 109.5 . . ?
H38B C38 H38C 109.5 . . ?
C7 C8 H8 120.0 . . ?
C9 C8 C7 120.04(17) . . ?
C9 C8 H8 120.0 . . ?
C13 C14 H14 119.9 . . ?
C15 C14 C13 120.23(17) . . ?
C15 C14 H14 119.9 . . ?
P2 C45 H45A 109.5 . . ?
P2 C45 H45B 109.5 . . ?
P2 C45 H45C 109.5 . . ?
H45A C45 H45B 109.5 . . ?
H45A C45 H45C 109.5 . . ?
H45B C45 H45C 109.5 . . ?
P1 C41 H41A 109.5 . . ?
P1 C41 H41B 109.5 . . ?
P1 C41 H41C 109.5 . . ?
H41A C41 H41B 109.5 . . ?
H41A C41 H41C 109.5 . . ?
H41B C41 H41C 109.5 . . ?
P2 C46 H46A 109.5 . . ?
P2 C46 H46B 109.5 . . ?
P2 C46 H46C 109.5 . . ?
H46A C46 H46B 109.5 . . ?
H46A C46 H46C 109.5 . . ?
H46B C46 H46C 109.5 . . ?
P2 C44 H44A 109.5 . . ?
P2 C44 H44B 109.5 . . ?
P2 C44 H44C 109.5 . . ?
H44A C44 H44B 109.5 . . ?
H44A C44 H44C 109.5 . . ?
H44B C44 H44C 109.5 . . ?
P1 C43 H43A 109.5 . . ?
P1 C43 H43B 109.5 . . ?
P1 C43 H43C 109.5 . . ?
H43A C43 H43B 109.5 . . ?
H43A C43 H43C 109.5 . . ?
H43B C43 H43C 109.5 . . ?
C37 C36 H36 118.8 . . ?
C35 C36 C37 122.3(2) . . ?
C35 C36 H36 118.8 . . ?
C16 C15 C14 119.27(16) . . ?
C16 C15 H15 120.4 . . ?
C14 C15 H15 120.4 . . ?
C33 C34 H34 118.8 . . ?
C35 C34 C33 122.3(2) . . ?
C35 C34 H34 118.8 . . ?
C36 C35 C39 121.5(3) . . ?
C34 C35 C36 117.87(18) . . ?
C34 C35 C39 120.6(3) . . ?
C26 C30 H30A 109.5 . . ?
C26 C30 H30B 109.5 . . ?
C26 C30 H30C 109.5 . . ?
H30A C30 H30B 109.5 . . ?
H30A C30 H30C 109.5 . . ?
H30B C30 H30C 109.5 . . ?
C35 C39 H39A 109.5 . . ?
C35 C39 H39B 109.5 . . ?
C35 C39 H39C 109.5 . . ?
H39A C39 H39B 109.5 . . ?
H39A C39 H39C 109.5 . . ?
H39B C39 H39C 109.5 . . ?

loop_
_geom_bond_atom_site_label_1
_geom_bond_atom_site_label_2
_geom_bond_distance
_geom_bond_site_symmetry_2
_geom_bond_publ_flag
Fe1 Si00 2.2145(4) . ?
Fe1 P1 2.1884(4) . ?
Fe1 Al1 2.2580(4) . ?
Fe1 P2 2.1767(4) . ?
Fe1 H 1.59(2) . ?
Fe1 HA 1.50(2) . ?
Fe1 HB 1.526(19) . ?
Si00 N1 1.9595(12) . ?
Si00 C6 1.9105(14) . ?
Si00 C12 1.9253(14) . ?
P1 C42 1.8408(17) . ?
P1 C41 1.8233(18) . ?
P1 C43 1.8434(18) . ?
Al1 O006 1.8544(10) . ?
Al1 N2 1.9406(12) . ?
Al1 N3 1.9383(12) . ?
Al1 H 1.82(2) . ?
Al1 HA 1.87(2) . ?
Al1 HB 1.883(19) . ?
P2 C45 1.8269(19) . ?
P2 C46 1.8429(18) . ?
P2 C44 1.8407(18) . ?
O006 C1 1.2693(17) . ?
N2 C23 1.4440(17) . ?
N2 C18 1.3338(19) . ?
N3 C20 1.3363(19) . ?
N3 C32 1.4431(18) . ?
N1 C2 1.5534(17) . ?
N1 C1 1.3162(18) . ?
C23 C28 1.399(2) . ?
C23 C24 1.399(2) . ?
C18 C19 1.395(2) . ?
C18 C21 1.510(2) . ?
C28 C31 1.506(2) . ?
C28 C27 1.394(2) . ?
C20 C19 1.397(2) . ?
C20 C22 1.5096(19) . ?
C24 C29 1.509(2) . ?
C24 C25 1.393(2) . ?
C6 C7 1.400(2) . ?
C6 C11 1.395(2) . ?
C12 C13 1.396(2) . ?
C12 C17 1.395(2) . ?
C2 C4 1.527(2) . ?
C2 C3 1.530(2) . ?
C2 C5 1.532(2) . ?
C32 C33 1.398(2) . ?
C32 C37 1.398(2) . ?
C19 H19 0.9300 . ?
C13 H13 0.9300 . ?
C13 C14 1.391(2) . ?
C7 H7 0.9300 . ?
C7 C8 1.392(2) . ?
C31 H31A 0.9600 . ?
C31 H31B 0.9600 . ?
C31 H31C 0.9600 . ?
C1 H1 0.9300 . ?
C11 H11 0.9300 . ?
C11 C10 1.396(2) . ?
C27 H27 0.9300 . ?
C27 C26 1.388(2) . ?
C21 H21A 0.9600 . ?
C21 H21B 0.9600 . ?
C21 H21C 0.9600 . ?
C42 H42A 0.9600 . ?
C42 H42B 0.9600 . ?
C42 H42C 0.9600 . ?
C33 C38 1.500(3) . ?
C33 C34 1.397(2) . ?
C22 H22A 0.9600 . ?
C22 H22B 0.9600 . ?
C22 H22C 0.9600 . ?
C4 H4A 0.9600 . ?
C4 H4B 0.9600 . ?
C4 H4C 0.9600 . ?
C29 H29A 0.9600 . ?
C29 H29B 0.9600 . ?
C29 H29C 0.9600 . ?
C17 H17 0.9300 . ?
C17 C16 1.389(2) . ?
C3 H3A 0.9600 . ?
C3 H3B 0.9600 . ?
C3 H3C 0.9600 . ?
C10 H10 0.9300 . ?
C10 C9 1.377(3) . ?
C37 C40 1.503(3) . ?
C37 C36 1.396(3) . ?
C26 C25 1.389(2) . ?
C26 C30 1.508(2) . ?
C5 H5A 0.9600 . ?
C5 H5B 0.9600 . ?
C5 H5C 0.9600 . ?
C9 H9 0.9300 . ?
C9 C8 1.381(3) . ?
C16 H16 0.9300 . ?
C16 C15 1.377(3) . ?
C25 H25 0.9300 . ?
C40 H40A 0.9600 . ?
C40 H40B 0.9600 . ?
C40 H40C 0.9600 . ?
C38 H38A 0.9600 . ?
C38 H38B 0.9600 . ?
C38 H38C 0.9600 . ?
C8 H8 0.9300 . ?
C14 H14 0.9300 . ?
C14 C15 1.379(3) . ?
C45 H45A 0.9600 . ?
C45 H45B 0.9600 . ?
C45 H45C 0.9600 . ?
C41 H41A 0.9600 . ?
C41 H41B 0.9600 . ?
C41 H41C 0.9600 . ?
C46 H46A 0.9600 . ?
C46 H46B 0.9600 . ?
C46 H46C 0.9600 . ?
C44 H44A 0.9600 . ?
C44 H44B 0.9600 . ?
C44 H44C 0.9600 . ?
C43 H43A 0.9600 . ?
C43 H43B 0.9600 . ?
C43 H43C 0.9600 . ?
C36 H36 0.9300 . ?
C36 C35 1.385(4) . ?
C15 H15 0.9300 . ?
C34 H34 0.9300 . ?
C34 C35 1.379(4) . ?
C35 C39 1.519(3) . ?
C30 H30A 0.9600 . ?
C30 H30B 0.9600 . ?
C30 H30C 0.9600 . ?
C39 H39A 0.9600 . ?
C39 H39B 0.9600 . ?
C39 H39C 0.9600 . ?

loop_
_geom_contact_atom_site_label_1
_geom_contact_atom_site_label_2
_geom_contact_site_symmetry_2
_geom_contact_distance
_geom_contact_publ_flag
Fe1 H . 1.59(2) yes
Al1 H . 1.82(2) yes
Fe1 HA . 1.50(2) yes
Al1 HA . 1.87(2) yes
Fe1 HB . 1.526(19) yes
Al1 HB . 1.883(19) yes

loop_
_geom_torsion_atom_site_label_1
_geom_torsion_atom_site_label_2
_geom_torsion_atom_site_label_3
_geom_torsion_atom_site_label_4
_geom_torsion
_geom_torsion_site_symmetry_1
_geom_torsion_site_symmetry_2
_geom_torsion_site_symmetry_3
_geom_torsion_site_symmetry_4
_geom_torsion_publ_flag
Fe1 Al1 O006 C1 8.12(15) . . . . ?
Si00 N1 C2 C4 8.17(17) . . . . ?
Si00 N1 C2 C3 127.40(13) . . . . ?
Si00 N1 C2 C5 -111.36(13) . . . . ?
Si00 N1 C1 O006 -5.2(2) . . . . ?
Si00 C6 C7 C8 -172.12(13) . . . . ?
Si00 C6 C11 C10 172.53(13) . . . . ?
Si00 C12 C13 C14 -176.15(14) . . . . ?
Si00 C12 C17 C16 177.87(16) . . . . ?
Al1 O006 C1 N1 -5.6(3) . . . . ?
Al1 N2 C23 C28 90.18(15) . . . . ?
Al1 N2 C23 C24 -91.54(14) . . . . ?
Al1 N2 C18 C19 10.35(19) . . . . ?
Al1 N2 C18 C21 -173.33(10) . . . . ?
Al1 N3 C20 C19 -15.66(18) . . . . ?
Al1 N3 C20 C22 167.90(10) . . . . ?
Al1 N3 C32 C33 -84.22(16) . . . . ?
Al1 N3 C32 C37 98.52(14) . . . . ?
N2 Al1 O006 C1 141.49(14) . . . . ?
N2 C23 C28 C31 0.2(2) . . . . ?
N2 C23 C28 C27 178.55(14) . . . . ?
N2 C23 C24 C29 0.4(2) . . . . ?
N2 C23 C24 C25 -179.00(14) . . . . ?
N2 C18 C19 C20 15.9(2) . . . . ?
N3 Al1 O006 C1 -124.65(14) . . . . ?
N3 C20 C19 C18 -12.9(2) . . . . ?
N3 C32 C33 C38 2.9(2) . . . . ?
N3 C32 C33 C34 -177.28(15) . . . . ?
N3 C32 C37 C40 -2.5(2) . . . . ?
N3 C32 C37 C36 177.65(15) . . . . ?
C23 N2 C18 C19 -173.38(13) . . . . ?
C23 N2 C18 C21 2.94(19) . . . . ?
C23 C28 C27 C26 0.5(3) . . . . ?
C23 C24 C25 C26 0.4(3) . . . . ?
C18 N2 C23 C28 -86.17(16) . . . . ?
C18 N2 C23 C24 92.11(16) . . . . ?
C28 C23 C24 C29 178.62(15) . . . . ?
C28 C23 C24 C25 -0.7(2) . . . . ?
C28 C27 C26 C25 -0.9(3) . . . . ?
C28 C27 C26 C30 178.10(19) . . . . ?
C20 N3 C32 C33 91.16(17) . . . . ?
C20 N3 C32 C37 -86.10(17) . . . . ?
C24 C23 C28 C31 -178.08(14) . . . . ?
C24 C23 C28 C27 0.3(2) . . . . ?
C6 C7 C8 C9 0.4(3) . . . . ?
C6 C11 C10 C9 -1.3(3) . . . . ?
C12 C13 C14 C15 -0.8(3) . . . . ?
C12 C17 C16 C15 -1.7(3) . . . . ?
C2 N1 C1 O006 -177.77(14) . . . . ?
C32 N3 C20 C19 168.95(13) . . . . ?
C32 N3 C20 C22 -7.49(19) . . . . ?
C32 C33 C34 C35 -0.3(3) . . . . ?
C32 C37 C36 C35 -0.4(3) . . . . ?
C13 C12 C17 C16 1.9(3) . . . . ?
C13 C14 C15 C16 1.0(3) . . . . ?
C7 C6 C11 C10 2.8(2) . . . . ?
C31 C28 C27 C26 178.95(16) . . . . ?
C1 N1 C2 C4 -179.43(13) . . . . ?
C1 N1 C2 C3 -60.19(16) . . . . ?
C1 N1 C2 C5 61.04(16) . . . . ?
C11 C6 C7 C8 -2.3(2) . . . . ?
C11 C10 C9 C8 -0.8(3) . . . . ?
C27 C26 C25 C24 0.4(3) . . . . ?
C21 C18 C19 C20 -160.53(14) . . . . ?
C33 C32 C37 C40 -179.72(16) . . . . ?
C33 C32 C37 C36 0.4(2) . . . . ?
C33 C34 C35 C36 0.3(3) . . . . ?
C33 C34 C35 C39 -179.0(2) . . . . ?
C22 C20 C19 C18 163.61(14) . . . . ?
C29 C24 C25 C26 -178.99(17) . . . . ?
C17 C12 C13 C14 -0.6(3) . . . . ?
C17 C16 C15 C14 0.2(3) . . . . ?
C10 C9 C8 C7 1.2(3) . . . . ?
C37 C32 C33 C38 -179.92(16) . . . . ?
C37 C32 C33 C34 -0.1(2) . . . . ?
C37 C36 C35 C34 0.0(3) . . . . ?
C37 C36 C35 C39 179.4(2) . . . . ?
C40 C37 C36 C35 179.74(19) . . . . ?
C38 C33 C34 C35 179.6(2) . . . . ?
C30 C26 C25 C24 -178.5(2) . . . . ?

loop_
_exptl_oxdiff_crystal_face_indexfrac_h
_exptl_oxdiff_crystal_face_indexfrac_k
_exptl_oxdiff_crystal_face_indexfrac_l
_exptl_oxdiff_crystal_face_x
_exptl_oxdiff_crystal_face_y
_exptl_oxdiff_crystal_face_z
-2.0000 -0.0000 5.0005 -0.1111 0.2657 0.0308
-1.0000 -0.0000 5.0003 -0.1560 0.1701 0.0236
2.0000 1.0000 -5.0006 0.1182 -0.2807 0.1220
-9.0001 -0.0000 4.0022 0.2431 0.9204 0.0777
-9.0002 -0.0000 -6.9979 0.6849 0.7567 0.0416
0.0000 -0.0000 1.0000 -0.0402 0.0149 0.0033
8.0002 -1.9999 5.9982 -0.6141 -0.6459 -0.3432
1.9999 5.9998 -7.0007 0.2340 -0.3856 0.8793
-0.0000 0.0000 -1.0000 0.0402 -0.0149 -0.0033
-0.0000 1.0000 -5.0001 0.2079 -0.0894 0.1363
9.0001 1.0000 7.9979 -0.7180 -0.7569 0.1145
2.0001 -1.9999 -5.0005 0.0969 -0.2357 -0.3363
-6.0002 4.9999 -2.9987 0.4251 0.4542 0.7971
-1.0001 5.9998 1.0001 0.0472 0.0205 0.9271
3.0001 -5.9998 -0.0006 -0.1771 -0.1969 -0.9382
3.0001 -5.9998 -9.0007 0.1844 -0.3308 -0.9678
2.0000 0.0000 -5.0005 0.1111 -0.2657 -0.0308
5.0001 -1.9999 -3.0012 -0.1180 -0.4929 -0.3513
-7.0001 -0.0000 17.0018 -0.3688 0.9226 0.1061
-4.0000 -4.9999 1.0011 0.1038 0.4726 -0.7319
